data_2014724
loop_
_publ_author_name
'Andrade, L.C.R.'
'Paix\~ao, J.A.'
'de Almeida, M.J.M.'
'Fernandes Roleira, F.M.'
'Tavares da Silva, E.J.'

_publ_section_title
;
 17-Oxo-5\a-androstane-3\a,4\b-diyl diacetate and
 17-oxo-5\b-androstane-3\a,4\b-diyl diacetate
;
_journal_issue 3
_journal_name_full 'Acta Crystallographica Section C'
_journal_page_first o131
_journal_page_last o133
_journal_paper_doi 10.1107/S0108270104034250
_journal_volume 61
_journal_year 2005
_chemical_formula_iupac 'C23 H34 O5'
_chemical_formula_moiety 'C23 H34 O5'
_chemical_formula_sum 'C23 H34 O5'
_chemical_formula_weight 390.50
_chemical_name_systematic
;
17-Oxo-5\b-androstane-3\a,4\b-diyl diacetate
;
_space_group_IT_number 170
_symmetry_cell_setting hexagonal
_symmetry_space_group_name_Hall 'P 65'
_symmetry_space_group_name_H-M 'P 65'
_atom_sites_solution_hydrogens geom
_atom_sites_solution_primary direct
_atom_sites_solution_secondary difmap
_audit_creation_method SHELXL-97
_cell_angle_alpha 90.00
_cell_angle_beta 90.00
_cell_angle_gamma 120.00
_cell_formula_units_Z 6
_cell_length_a 22.885(3)
_cell_length_b 22.885(4)
_cell_length_c 7.9582(12)
_cell_measurement_reflns_used 25
_cell_measurement_temperature 293(2)
_cell_measurement_theta_max 18.46
_cell_measurement_theta_min 8.81
_cell_volume 3609.5(10)
_computing_cell_refinement 'CAD-4 Software'
_computing_data_collection 'CAD-4 Software (Enraf--Nonius, 1989)'
_computing_data_reduction 'HELENA (Spek, 1997)'
_computing_molecular_graphics 'ORTEPII (Johnson, 1976)'
_computing_publication_material SHELXL97
_computing_structure_refinement 'SHELXL97 (Sheldrick, 1997)'
_computing_structure_solution 'SHELXS97 (Sheldrick, 1997)'
_diffrn_ambient_temperature 293(2)
_diffrn_measured_fraction_theta_full 0.998
_diffrn_measured_fraction_theta_max 0.998
_diffrn_measurement_device_type 'Enraf--Nonius CAD-4 diffractometer'
_diffrn_measurement_method '\w--2\q scans'
_diffrn_radiation_monochromator graphite
_diffrn_radiation_source 'fine-focus sealed tube'
_diffrn_radiation_type MoK\a
_diffrn_radiation_wavelength 0.71073
_diffrn_reflns_av_R_equivalents 0.0328
_diffrn_reflns_av_sigmaI/netI 0.0633
_diffrn_reflns_limit_h_max 25
_diffrn_reflns_limit_h_min -18
_diffrn_reflns_limit_k_max 25
_diffrn_reflns_limit_k_min -16
_diffrn_reflns_limit_l_max 10
_diffrn_reflns_limit_l_min -10
_diffrn_reflns_number 7826
_diffrn_reflns_theta_full 27.47
_diffrn_reflns_theta_max 27.47
_diffrn_reflns_theta_min 3.08
_diffrn_standards_decay_% 6.5
_diffrn_standards_interval_time 150
_diffrn_standards_number 3
_exptl_absorpt_coefficient_mu 0.075
_exptl_absorpt_correction_type none
_exptl_crystal_colour colourless
_exptl_crystal_density_diffrn 1.078
_exptl_crystal_density_method 'not measured'
_exptl_crystal_description prism
_exptl_crystal_F_000 1272
_exptl_crystal_size_max 0.37
_exptl_crystal_size_mid 0.24
_exptl_crystal_size_min 0.24
_refine_diff_density_max 0.185
_refine_diff_density_min -0.160
_refine_ls_extinction_coef 0.0041(12)
_refine_ls_extinction_expression Fc^*^=kFc[1+0.001xFc^2^\l^3^/sin(2\q)]^-1/4^
_refine_ls_extinction_method SHELXL
_refine_ls_goodness_of_fit_ref 0.871
_refine_ls_hydrogen_treatment constr
_refine_ls_matrix_type full
_refine_ls_number_parameters 258
_refine_ls_number_reflns 2953
_refine_ls_number_restraints 1
_refine_ls_restrained_S_all 0.870
_refine_ls_R_factor_all 0.1164
_refine_ls_R_factor_gt 0.0463
_refine_ls_shift/su_max 0.000
_refine_ls_shift/su_mean 0.000
_refine_ls_structure_factor_coef Fsqd
_refine_ls_weighting_details 'calc w=1/[\s^2^(Fo^2^)+(0.0825P)^2^] where P=(Fo^2^+2Fc^2^)/3'
_refine_ls_weighting_scheme calc
_refine_ls_wR_factor_gt 0.1184
_refine_ls_wR_factor_ref 0.1398
_reflns_number_gt 1369
_reflns_number_total 2953
_reflns_threshold_expression I>2\s(I)
_cod_data_source_file sk1786.cif
_cod_data_source_block II
_cod_original_cell_volume 3609.4(9)
_cod_database_code 2014724
_cod_database_fobs_code 2014724

loop_
_symmetry_equiv_pos_as_xyz
'x, y, z'
'x-y, x, z-1/6'
'-y, x-y, z-1/3'
'-x, -y, z-1/2'
'-x+y, -x, z+1/3'
'y, -x+y, z+1/6'

loop_
_atom_site_label
_atom_site_fract_x
_atom_site_fract_y
_atom_site_fract_z
_atom_site_U_iso_or_equiv
_atom_site_adp_type
_atom_site_calc_flag
_atom_site_refinement_flags
_atom_site_occupancy
_atom_site_disorder_assembly
_atom_site_disorder_group
_atom_site_type_symbol
O3 0.08172(11) 0.25266(11) 0.2307(4) 0.0668(8) Uani d . 1 . . O
O4 0.12401(11) 0.35112(11) -0.0174(4) 0.0627(7) Uani d . 1 . . O
O17 -0.31483(14) 0.23121(19) 0.1126(5) 0.1158(12) Uani d . 1 . . O
O20 0.18538(16) 0.29103(17) 0.3172(7) 0.1378(18) Uani d . 1 . . O
O22 0.05760(16) 0.26578(17) -0.1883(4) 0.0990(10) Uani d . 1 . . O
C1 0.0375(2) 0.3760(2) 0.4114(6) 0.0788(12) Uani d . 1 . . C
H1A 0.0828 0.4100 0.4443 0.095 Uiso calc R 1 . . H
H1B 0.0072 0.3725 0.5010 0.095 Uiso calc R 1 . . H
C2 0.0351(2) 0.3081(2) 0.3946(5) 0.0717(11) Uani d . 1 . . C
H2A 0.0471 0.2958 0.5003 0.086 Uiso calc R 1 . . H
H2B -0.0100 0.2730 0.3634 0.086 Uiso calc R 1 . . H
C3 0.08484(17) 0.31670(16) 0.2603(5) 0.0573(10) Uani d . 1 . . C
H3 0.1305 0.3504 0.2961 0.069 Uiso calc R 1 . . H
C4 0.06884(16) 0.33755(16) 0.0952(5) 0.0504(9) Uani d . 1 . . C
H4 0.0264 0.3010 0.0502 0.061 Uiso calc R 1 . . H
C5 0.06531(16) 0.40238(15) 0.1082(5) 0.0542(9) Uani d . 1 . . C
H5 0.1108 0.4387 0.1364 0.065 Uiso calc R 1 . . H
C6 0.04707(17) 0.42064(18) -0.0605(5) 0.0662(11) Uani d . 1 . . C
H6A 0.0563 0.4669 -0.0563 0.079 Uiso calc R 1 . . H
H6B 0.0753 0.4179 -0.1475 0.079 Uiso calc R 1 . . H
C7 -0.02616(17) 0.37473(18) -0.1059(5) 0.0580(9) Uani d . 1 . . C
H7A -0.0338 0.3296 -0.1255 0.070 Uiso calc R 1 . . H
H7B -0.0359 0.3904 -0.2097 0.070 Uiso calc R 1 . . H
C8 -0.07444(15) 0.37179(15) 0.0302(4) 0.0471(8) Uani d . 1 . . C
H8 -0.0691 0.4168 0.0416 0.057 Uiso calc R 1 . . H
C9 -0.05700(15) 0.35191(15) 0.2007(4) 0.0486(8) Uani d . 1 . . C
H9 -0.0615 0.3075 0.1834 0.058 Uiso calc R 1 . . H
C10 0.01821(18) 0.39998(16) 0.2502(5) 0.0577(10) Uani d . 1 . . C
C11 -0.10806(19) 0.3422(2) 0.3384(5) 0.0671(11) Uani d . 1 . . C
H11A -0.0984 0.3239 0.4376 0.081 Uiso calc R 1 . . H
H11B -0.1023 0.3858 0.3680 0.081 Uiso calc R 1 . . H
C12 -0.18131(18) 0.2955(2) 0.2876(6) 0.0703(11) Uani d . 1 . . C
H12A -0.1894 0.2499 0.2742 0.084 Uiso calc R 1 . . H
H12B -0.2109 0.2950 0.3755 0.084 Uiso calc R 1 . . H
C13 -0.19691(17) 0.31856(18) 0.1262(5) 0.0594(9) Uani d . 1 . . C
C14 -0.14760(16) 0.32248(16) -0.0104(4) 0.0505(8) Uani d . 1 . . C
H14 -0.1515 0.2778 -0.0129 0.061 Uiso calc R 1 . . H
C15 -0.17840(19) 0.3285(2) -0.1740(5) 0.0661(11) Uani d . 1 . . C
H15A -0.1620 0.3143 -0.2691 0.079 Uiso calc R 1 . . H
H15B -0.1689 0.3743 -0.1924 0.079 Uiso calc R 1 . . H
C16 -0.2551(2) 0.2795(2) -0.1439(7) 0.0861(14) Uani d . 1 . . C
H16A -0.2816 0.2985 -0.1877 0.103 Uiso calc R 1 . . H
H16B -0.2697 0.2364 -0.1983 0.103 Uiso calc R 1 . . H
C17 -0.2630(2) 0.2710(2) 0.0429(6) 0.0732(12) Uani d . 1 . . C
C18 -0.1973(2) 0.3857(2) 0.1485(7) 0.0837(13) Uani d . 1 . . C
H18A -0.1537 0.4203 0.1859 0.126 Uiso calc R 1 . . H
H18B -0.2307 0.3796 0.2303 0.126 Uiso calc R 1 . . H
H18C -0.2078 0.3987 0.0430 0.126 Uiso calc R 1 . . H
C19 0.0318(2) 0.47211(18) 0.2829(8) 0.0966(17) Uani d . 1 . . C
H19A 0.0180 0.4876 0.1868 0.145 Uiso calc R 1 . . H
H19B 0.0791 0.5016 0.3025 0.145 Uiso calc R 1 . . H
H19C 0.0067 0.4721 0.3797 0.145 Uiso calc R 1 . . H
C20 0.13576(19) 0.2479(2) 0.2602(7) 0.0809(14) Uani d . 1 . . C
C21 0.1253(2) 0.1802(2) 0.2039(9) 0.111(2) Uani d . 1 . . C
H21A 0.0842 0.1448 0.2512 0.167 Uiso calc R 1 . . H
H21B 0.1625 0.1753 0.2413 0.167 Uiso calc R 1 . . H
H21C 0.1227 0.1775 0.0835 0.167 Uiso calc R 1 . . H
C22 0.1128(2) 0.3105(2) -0.1460(6) 0.0728(11) Uani d . 1 . . C
C23 0.1771(3) 0.3281(3) -0.2352(8) 0.126(2) Uani d . 1 . . C
H23A 0.2064 0.3762 -0.2342 0.189 Uiso calc R 1 . . H
H23B 0.1673 0.3125 -0.3493 0.189 Uiso calc R 1 . . H
H23C 0.1989 0.3070 -0.1794 0.189 Uiso calc R 1 . . H

loop_
_atom_site_aniso_label
_atom_site_aniso_U_11
_atom_site_aniso_U_22
_atom_site_aniso_U_33
_atom_site_aniso_U_12
_atom_site_aniso_U_13
_atom_site_aniso_U_23
O3 0.0515(13) 0.0587(13) 0.096(2) 0.0322(11) -0.0187(13) -0.0035(14)
O4 0.0515(13) 0.0682(15) 0.0676(17) 0.0294(12) 0.0071(13) -0.0090(15)
O17 0.0577(16) 0.127(3) 0.128(3) 0.0207(18) 0.025(2) 0.014(3)
O20 0.074(2) 0.098(2) 0.245(5) 0.0457(19) -0.073(3) -0.032(3)
O22 0.090(2) 0.112(2) 0.071(2) 0.0321(19) -0.0024(19) -0.029(2)
C1 0.076(2) 0.111(3) 0.061(3) 0.056(2) -0.010(2) -0.031(3)
C2 0.074(2) 0.098(3) 0.051(3) 0.049(2) -0.007(2) 0.008(2)
C3 0.0490(19) 0.0510(19) 0.068(3) 0.0221(15) -0.009(2) -0.0051(19)
C4 0.0466(17) 0.0491(17) 0.059(2) 0.0263(15) -0.0023(17) -0.0062(18)
C5 0.0487(17) 0.0406(17) 0.071(3) 0.0205(15) -0.0036(19) -0.0078(18)
C6 0.063(2) 0.059(2) 0.081(3) 0.0346(18) 0.018(2) 0.023(2)
C7 0.064(2) 0.073(2) 0.050(2) 0.0430(19) 0.0133(19) 0.0141(19)
C8 0.062(2) 0.0435(17) 0.046(2) 0.0337(16) 0.0073(17) 0.0064(16)
C9 0.0545(19) 0.0466(17) 0.050(2) 0.0292(15) 0.0043(17) -0.0010(17)
C10 0.064(2) 0.0545(19) 0.058(2) 0.0324(17) -0.009(2) -0.0180(19)
C11 0.082(3) 0.083(3) 0.050(3) 0.052(2) 0.011(2) 0.001(2)
C12 0.065(2) 0.081(3) 0.064(3) 0.035(2) 0.019(2) 0.012(2)
C13 0.057(2) 0.068(2) 0.063(3) 0.0381(18) 0.009(2) 0.007(2)
C14 0.0545(18) 0.0503(18) 0.052(2) 0.0304(15) 0.0071(17) 0.0080(17)
C15 0.070(2) 0.083(3) 0.059(3) 0.048(2) -0.002(2) 0.003(2)
C16 0.068(3) 0.092(3) 0.097(4) 0.039(2) -0.013(3) -0.005(3)
C17 0.060(2) 0.086(3) 0.078(3) 0.040(2) 0.010(2) 0.008(2)
C18 0.094(3) 0.093(3) 0.092(3) 0.068(3) 0.006(3) -0.003(3)
C19 0.089(3) 0.059(2) 0.143(5) 0.038(2) -0.002(3) -0.038(3)
C20 0.049(2) 0.066(2) 0.124(4) 0.027(2) -0.013(3) 0.009(3)
C21 0.093(3) 0.082(3) 0.181(6) 0.060(3) -0.021(4) -0.001(4)
C22 0.077(3) 0.089(3) 0.058(3) 0.046(2) 0.010(2) 0.000(3)
C23 0.103(4) 0.183(5) 0.093(4) 0.073(4) 0.034(4) -0.022(4)

loop_
_atom_type_symbol
_atom_type_description
_atom_type_scat_dispersion_real
_atom_type_scat_dispersion_imag
_atom_type_scat_source
C C 0.0033 0.0016 'International Tables Vol C Tables 4.2.6.8 and 6.1.1.4'
O O 0.0106 0.0060 'International Tables Vol C Tables 4.2.6.8 and 6.1.1.4'
H H 0.0000 0.0000 'International Tables Vol C Tables 4.2.6.8 and 6.1.1.4'

loop_
_geom_angle_atom_site_label_1
_geom_angle_atom_site_label_2
_geom_angle_atom_site_label_3
_geom_angle
C20 O3 C3 118.8(3)
C22 O4 C4 119.2(3)
C2 C1 C10 114.6(3)
C2 C1 H1A 108.6
C10 C1 H1A 108.6
C2 C1 H1B 108.6
C10 C1 H1B 108.6
H1A C1 H1B 107.6
C3 C2 C1 106.8(3)
C3 C2 H2A 110.4
C1 C2 H2A 110.4
C3 C2 H2B 110.4
C1 C2 H2B 110.4
H2A C2 H2B 108.6
O3 C3 C2 109.4(3)
O3 C3 C4 106.4(3)
C2 C3 C4 112.0(3)
O3 C3 H3 109.7
C2 C3 H3 109.7
C4 C3 H3 109.7
O4 C4 C3 106.5(3)
O4 C4 C5 107.3(3)
C3 C4 C5 112.8(3)
O4 C4 H4 110.1
C3 C4 H4 110.1
C5 C4 H4 110.1
C6 C5 C4 111.1(3)
C6 C5 C10 111.9(3)
C4 C5 C10 112.9(3)
C6 C5 H5 106.8
C4 C5 H5 106.8
C10 C5 H5 106.8
C7 C6 C5 112.4(3)
C7 C6 H6A 109.1
C5 C6 H6A 109.1
C7 C6 H6B 109.1
C5 C6 H6B 109.1
H6A C6 H6B 107.9
C6 C7 C8 112.8(3)
C6 C7 H7A 109.0
C8 C7 H7A 109.0
C6 C7 H7B 109.0
C8 C7 H7B 109.0
H7A C7 H7B 107.8
C14 C8 C7 112.9(3)
C14 C8 C9 108.7(3)
C7 C8 C9 110.4(2)
C14 C8 H8 108.3
C7 C8 H8 108.3
C9 C8 H8 108.3
C11 C9 C8 112.3(2)
C11 C9 C10 114.5(3)
C8 C9 C10 111.7(3)
C11 C9 H9 105.9
C8 C9 H9 105.9
C10 C9 H9 105.9
C5 C10 C19 108.8(3)
C5 C10 C1 107.6(3)
C19 C10 C1 107.5(3)
C5 C10 C9 110.2(3)
C19 C10 C9 111.0(3)
C1 C10 C9 111.7(3)
C12 C11 C9 113.8(3)
C12 C11 H11A 108.8
C9 C11 H11A 108.8
C12 C11 H11B 108.8
C9 C11 H11B 108.8
H11A C11 H11B 107.7
C13 C12 C11 110.7(3)
C13 C12 H12A 109.5
C11 C12 H12A 109.5
C13 C12 H12B 109.5
C11 C12 H12B 109.5
H12A C12 H12B 108.1
C12 C13 C17 116.9(3)
C12 C13 C14 109.2(3)
C17 C13 C14 100.0(3)
C12 C13 C18 111.8(4)
C17 C13 C18 105.4(3)
C14 C13 C18 113.0(3)
C8 C14 C15 120.4(3)
C8 C14 C13 113.5(3)
C15 C14 C13 104.5(3)
C8 C14 H14 105.8
C15 C14 H14 105.8
C13 C14 H14 105.8
C14 C15 C16 102.1(3)
C14 C15 H15A 111.3
C16 C15 H15A 111.3
C14 C15 H15B 111.3
C16 C15 H15B 111.3
H15A C15 H15B 109.2
C17 C16 C15 105.3(4)
C17 C16 H16A 110.7
C15 C16 H16A 110.7
C17 C16 H16B 110.7
C15 C16 H16B 110.7
H16A C16 H16B 108.8
O17 C17 C16 124.1(4)
O17 C17 C13 126.5(4)
C16 C17 C13 109.3(4)
C13 C18 H18A 109.5
C13 C18 H18B 109.5
H18A C18 H18B 109.5
C13 C18 H18C 109.5
H18A C18 H18C 109.5
H18B C18 H18C 109.5
C10 C19 H19A 109.5
C10 C19 H19B 109.5
H19A C19 H19B 109.5
C10 C19 H19C 109.5
H19A C19 H19C 109.5
H19B C19 H19C 109.5
O20 C20 O3 124.0(4)
O20 C20 C21 124.9(4)
O3 C20 C21 111.0(4)
C20 C21 H21A 109.5
C20 C21 H21B 109.5
H21A C21 H21B 109.5
C20 C21 H21C 109.5
H21A C21 H21C 109.5
H21B C21 H21C 109.5
O22 C22 O4 124.3(4)
O22 C22 C23 124.5(4)
O4 C22 C23 111.1(4)
C22 C23 H23A 109.5
C22 C23 H23B 109.5
H23A C23 H23B 109.5
C22 C23 H23C 109.5
H23A C23 H23C 109.5
H23B C23 H23C 109.5

loop_
_geom_bond_atom_site_label_1
_geom_bond_atom_site_label_2
_geom_bond_site_symmetry_2
_geom_bond_distance
_geom_bond_publ_flag
O3 C20 . 1.315(4) yes
O3 C3 . 1.451(4) ?
O4 C22 . 1.319(5) yes
O4 C4 . 1.449(4) ?
O17 C17 . 1.210(5) ?
O20 C20 . 1.161(5) yes
O22 C22 . 1.211(5) ?
C1 C2 . 1.532(5) ?
C1 C10 . 1.544(6) ?
C1 H1A . 0.9700 ?
C1 H1B . 0.9700 ?
C2 C3 . 1.502(5) yes
C2 H2A . 0.9700 ?
C2 H2B . 0.9700 ?
C3 C4 . 1.505(5) ?
C3 H3 . 0.9800 ?
C4 C5 . 1.529(4) ?
C4 H4 . 0.9800 ?
C5 C6 . 1.526(5) ?
C5 C10 . 1.544(5) ?
C5 H5 . 0.9800 ?
C6 C7 . 1.511(5) ?
C6 H6A . 0.9700 ?
C6 H6B . 0.9700 ?
C7 C8 . 1.525(5) ?
C7 H7A . 0.9700 ?
C7 H7B . 0.9700 ?
C8 C14 . 1.514(4) ?
C8 C9 . 1.546(5) ?
C8 H8 . 0.9800 ?
C9 C11 . 1.534(5) ?
C9 C10 . 1.560(5) ?
C9 H9 . 0.9800 ?
C10 C19 . 1.541(5) ?
C11 C12 . 1.524(5) ?
C11 H11A . 0.9700 ?
C11 H11B . 0.9700 ?
C12 C13 . 1.498(6) ?
C12 H12A . 0.9700 ?
C12 H12B . 0.9700 ?
C13 C17 . 1.505(5) ?
C13 C14 . 1.537(5) ?
C13 C18 . 1.551(5) ?
C14 C15 . 1.519(5) ?
C14 H14 . 0.9800 ?
C15 C16 . 1.558(6) ?
C15 H15A . 0.9700 ?
C15 H15B . 0.9700 ?
C16 C17 . 1.499(7) ?
C16 H16A . 0.9700 ?
C16 H16B . 0.9700 ?
C18 H18A . 0.9600 ?
C18 H18B . 0.9600 ?
C18 H18C . 0.9600 ?
C19 H19A . 0.9600 ?
C19 H19B . 0.9600 ?
C19 H19C . 0.9600 ?
C20 C21 . 1.513(6) ?
C21 H21A . 0.9600 ?
C21 H21B . 0.9600 ?
C21 H21C . 0.9600 ?
C22 C23 . 1.496(6) ?
C23 H23A . 0.9600 ?
C23 H23B . 0.9600 ?
C23 H23C . 0.9600 ?

loop_
_geom_torsion_atom_site_label_1
_geom_torsion_atom_site_label_2
_geom_torsion_atom_site_label_3
_geom_torsion_atom_site_label_4
_geom_torsion
C10 C1 C2 C3 60.8(4)
C20 O3 C3 C2 -117.8(4)
C20 O3 C3 C4 121.1(4)
C1 C2 C3 O3 -176.3(3)
C1 C2 C3 C4 -58.6(4)
C22 O4 C4 C3 111.6(4)
C22 O4 C4 C5 -127.4(3)
O3 C3 C4 O4 -66.5(3)
C2 C3 C4 O4 174.0(3)
O3 C3 C4 C5 176.0(2)
C2 C3 C4 C5 56.6(4)
O4 C4 C5 C6 64.6(3)
C3 C4 C5 C6 -178.4(3)
O4 C4 C5 C10 -168.7(3)
C3 C4 C5 C10 -51.8(4)
C4 C5 C6 C7 73.2(4)
C10 C5 C6 C7 -54.1(4)
C5 C6 C7 C8 54.6(4)
C6 C7 C8 C14 -176.4(3)
C6 C7 C8 C9 -54.6(4)
C14 C8 C9 C11 -50.6(3)
C7 C8 C9 C11 -174.9(3)
C14 C8 C9 C10 179.2(3)
C7 C8 C9 C10 54.9(3)
C6 C5 C10 C19 -68.1(4)
C4 C5 C10 C19 165.7(3)
C6 C5 C10 C1 175.8(3)
C4 C5 C10 C1 49.6(4)
C6 C5 C10 C9 53.8(3)
C4 C5 C10 C9 -72.4(4)
C2 C1 C10 C5 -56.2(4)
C2 C1 C10 C19 -173.2(4)
C2 C1 C10 C9 64.9(4)
C11 C9 C10 C5 176.1(3)
C8 C9 C10 C5 -54.8(3)
C11 C9 C10 C19 -63.3(4)
C8 C9 C10 C19 65.8(4)
C11 C9 C10 C1 56.6(4)
C8 C9 C10 C1 -174.3(3)
C8 C9 C11 C12 50.8(4)
C10 C9 C11 C12 179.6(3)
C9 C11 C12 C13 -53.7(4)
C11 C12 C13 C17 169.0(3)
C11 C12 C13 C14 56.5(4)
C11 C12 C13 C18 -69.4(4)
C7 C8 C14 C15 -55.5(4)
C9 C8 C14 C15 -178.3(3)
C7 C8 C14 C13 179.6(3)
C9 C8 C14 C13 56.8(3)
C12 C13 C14 C8 -60.9(4)
C17 C13 C14 C8 175.9(3)
C18 C13 C14 C8 64.3(4)
C12 C13 C14 C15 166.1(3)
C17 C13 C14 C15 42.8(3)
C18 C13 C14 C15 -68.8(4)
C8 C14 C15 C16 -168.2(3)
C13 C14 C15 C16 -39.2(4)
C14 C15 C16 C17 19.9(4)
C15 C16 C17 O17 -172.6(4)
C15 C16 C17 C13 6.8(5)
C12 C13 C17 O17 31.6(6)
C14 C13 C17 O17 149.3(4)
C18 C13 C17 O17 -93.3(5)
C12 C13 C17 C16 -147.8(4)
C14 C13 C17 C16 -30.1(4)
C18 C13 C17 C16 87.3(4)
C3 O3 C20 O20 4.2(8)
C3 O3 C20 C21 -173.6(4)
C4 O4 C22 O22 7.9(6)
C4 O4 C22 C23 -173.5(4)
C19 C10 C13 C18 0.7(4)

loop_
_cod_related_entry_id
_cod_related_entry_database
_cod_related_entry_code
1 ChemSpider 21181151
